data_7215094
loop_
_publ_author_name
'Zhang, Huabin'
'Zhou, Liujiang'
'Wei, Jing'
'Li, Zhihua'
'Lin, Ping'
'Du, Shaowu'

_publ_section_title
;
 Highly luminescent and thermostable lanthanide-carboxylate framework
 materials with helical configurations
;
_journal_issue 39
_journal_name_full 'Journal of Materials Chemistry'
_journal_page_first 21210
_journal_paper_doi 10.1039/c2jm34088g
_journal_volume 22
_journal_year 2012
_chemical_formula_moiety 'C51 H34 Eu4 N O29, C3 H7 N O, 2(H O)'
_chemical_formula_sum 'C54 H43 Eu4 N2 O32'
_chemical_formula_weight 1839.74
_chemical_name_systematic
;
?
;
_space_group_IT_number 2
_symmetry_cell_setting triclinic
_symmetry_space_group_name_Hall '-P 1'
_symmetry_space_group_name_H-M 'P -1'
_atom_sites_solution_hydrogens geom
_atom_sites_solution_primary direct
_atom_sites_solution_secondary difmap
_audit_creation_method SHELXL-97
_cell_angle_alpha 86.734(7)
_cell_angle_beta 83.852(9)
_cell_angle_gamma 79.093(7)
_cell_formula_units_Z 2
_cell_length_a 10.849(3)
_cell_length_b 14.172(5)
_cell_length_c 20.208(7)
_cell_measurement_reflns_used 8881
_cell_measurement_temperature 293(2)
_cell_measurement_theta_max 27.4758
_cell_measurement_theta_min 3.0437
_cell_volume 3031.2(17)
_computing_structure_refinement 'SHELXL-97 (Sheldrick, 1997)'
_computing_structure_solution 'SHELXS-97 (Sheldrick, 1990)'
_diffrn_ambient_temperature 293(2)
_diffrn_detector_area_resol_mean 14.6306
_diffrn_measured_fraction_theta_full 0.959
_diffrn_measured_fraction_theta_max 0.959
_diffrn_measurement_device_type
;
Mercury70 (2x2 bin mode)
;
_diffrn_measurement_method CCD_Profile_fitting
_diffrn_radiation_monochromator graphite
_diffrn_radiation_source 'fine-focus sealed tube'
_diffrn_radiation_type MoK\a
_diffrn_radiation_wavelength 0.71073
_diffrn_reflns_av_R_equivalents 0.0559
_diffrn_reflns_av_sigmaI/netI 0.0756
_diffrn_reflns_limit_h_max 12
_diffrn_reflns_limit_h_min -12
_diffrn_reflns_limit_k_max 16
_diffrn_reflns_limit_k_min -16
_diffrn_reflns_limit_l_max 23
_diffrn_reflns_limit_l_min -19
_diffrn_reflns_number 17415
_diffrn_reflns_theta_full 24.00
_diffrn_reflns_theta_max 24.00
_diffrn_reflns_theta_min 2.31
_exptl_absorpt_coefficient_mu 4.178
_exptl_absorpt_correction_T_max 1.0000
_exptl_absorpt_correction_T_min 0.3707
_exptl_absorpt_correction_type multi-scan
_exptl_crystal_colour White
_exptl_crystal_density_diffrn 2.016
_exptl_crystal_density_method 'not measured'
_exptl_crystal_description Prism
_exptl_crystal_F_000 1778
_exptl_crystal_size_max 0.4
_exptl_crystal_size_mid 0.2
_exptl_crystal_size_min 0.2
_refine_diff_density_max 2.004
_refine_diff_density_min -1.491
_refine_diff_density_rms 0.164
_refine_ls_extinction_method none
_refine_ls_goodness_of_fit_ref 0.994
_refine_ls_hydrogen_treatment constr
_refine_ls_matrix_type full
_refine_ls_number_parameters 829
_refine_ls_number_reflns 9130
_refine_ls_number_restraints 0
_refine_ls_restrained_S_all 0.994
_refine_ls_R_factor_all 0.0435
_refine_ls_R_factor_gt 0.0381
_refine_ls_shift/su_max 0.001
_refine_ls_shift/su_mean 0.000
_refine_ls_structure_factor_coef Fsqd
_refine_ls_weighting_details 'calc w=1/[\s^2^(Fo^2^)+(0.0270P)^2^+0.0000P] where P=(Fo^2^+2Fc^2^)/3'
_refine_ls_weighting_scheme calc
_refine_ls_wR_factor_gt 0.0800
_refine_ls_wR_factor_ref 0.0820
_reflns_number_gt 7438
_reflns_number_total 9130
_reflns_threshold_expression >2sigma(I)
_cod_data_source_file c2jm34088g.txt
_cod_data_source_block 1
_cod_depositor_comments
;
The following automatic conversions were performed:

'_exptl_absorpt_correction_type' value 'Multi-scan' changed to
'multi-scan' according to
/usr/data/users/saulius/automatic-downloads/retrospective/RSC/lib/dictionaries/cif_core.dic
dictionary named 'cif_core.dic' version 2.4.2 from
2011-04-26.

'_refine_ls_hydrogen_treatment' value 'CONSTR' changed
to 'constr' according to
/usr/data/users/saulius/automatic-downloads/retrospective/RSC/lib/dictionaries/cif_core.dic
dictionary named 'cif_core.dic' version 2.4.2 from 2011-04-26.

Automatic conversion script
Id: cif_fix_values 2281 2013-09-26 08:29:07Z andrius 
;
_cod_original_sg_symbol_H-M P-1
_cod_database_code 7215094

loop_
_symmetry_equiv_pos_as_xyz
'x, y, z'
'-x, -y, -z'

loop_
_atom_site_label
_atom_site_type_symbol
_atom_site_fract_x
_atom_site_fract_y
_atom_site_fract_z
_atom_site_U_iso_or_equiv
_atom_site_adp_type
_atom_site_occupancy
_atom_site_symmetry_multiplicity
_atom_site_calc_flag
_atom_site_refinement_flags
Eu1 Eu 0.91444(3) 0.23152(2) 0.198240(16) 0.02092(10) Uani 1 1 d .
Eu2 Eu 0.95526(3) -0.01258(2) 0.352541(17) 0.02360(11) Uani 1 1 d .
Eu3 Eu 1.27052(3) -0.30708(2) 0.308763(16) 0.01930(10) Uani 1 1 d .
Eu4 Eu 1.28967(3) -0.55458(2) 0.174336(16) 0.01899(10) Uani 1 1 d .
O20 O 1.0726(4) -0.5344(3) 0.2028(2) 0.0321(12) Uani 1 1 d .
O19 O 1.2759(5) -0.7202(3) 0.2097(2) 0.0337(12) Uani 1 1 d .
O18 O 1.0539(5) -0.2303(3) 0.3234(2) 0.0308(12) Uani 1 1 d .
O17 O 1.2109(4) -0.3396(3) 0.2046(2) 0.0285(12) Uani 1 1 d .
O16 O 1.1298(4) 0.1762(3) 0.1620(2) 0.0399(14) Uani 1 1 d .
H16A H 1.1351 0.1444 0.1288 0.060 Uiso 1 1 calc R
O15 O 0.7669(4) 0.0980(3) 0.3462(2) 0.0306(12) Uani 1 1 d .
O14 O 1.4615(4) -0.3632(3) 0.2487(2) 0.0326(12) Uani 1 1 d .
O13 O 1.0682(4) -0.0894(3) 0.4435(2) 0.0339(12) Uani 1 1 d .
H13A H 1.1232 -0.1337 0.4295 0.051 Uiso 1 1 calc R
O11 O 1.4599(4) -0.4800(3) 0.1788(2) 0.0294(12) Uani 1 1 d .
O10 O 0.7401(4) 0.2179(3) 0.2696(2) 0.0297(12) Uani 1 1 d .
O6 O 1.4706(4) -0.6978(3) 0.1933(2) 0.0346(13) Uani 1 1 d .
O3 O 0.9738(5) 0.3184(4) 0.0937(2) 0.0408(14) Uani 1 1 d .
H3A H 0.9566 0.3764 0.0991 0.061 Uiso 1 1 calc R
O2 O 0.9104(5) 0.0853(3) 0.1487(2) 0.0383(13) Uani 1 1 d .
O29 O 1.2056(5) -0.4078(3) 0.1104(2) 0.0362(13) Uani 1 1 d .
O28 O 0.7281(4) 0.2934(3) 0.1434(2) 0.0388(13) Uani 1 1 d .
H28A H 0.6654 0.2875 0.1687 0.058 Uiso 1 1 calc R
O27 O 0.9243(5) -0.6213(3) 0.2335(2) 0.0408(14) Uani 1 1 d .
O26 O 1.2690(5) -0.5382(4) 0.2893(3) 0.0470(15) Uani 1 1 d .
O25 O 0.8601(5) -0.1488(3) 0.3460(3) 0.0547(17) Uani 1 1 d .
O24 O 1.1993(5) -0.4349(3) 0.3684(3) 0.0471(15) Uani 1 1 d .
O23 O 0.8134(5) -0.0184(4) 0.4579(3) 0.0455(14) Uani 1 1 d .
O22 O 0.9566(5) -0.0061(4) 0.2388(2) 0.0482(15) Uani 1 1 d .
C4 C 1.3923(7) -0.7532(5) 0.2096(3) 0.0224(16) Uani 1 1 d .
C3 C 1.4975(6) -0.4071(5) 0.1940(3) 0.0255(17) Uani 1 1 d .
C2 C 0.9708(7) -0.5458(4) 0.2339(3) 0.0259(17) Uani 1 1 d .
C23 C 0.9930(6) -0.0806(4) 0.1345(3) 0.0216(16) Uani 1 1 d .
C22 C 0.7251(6) 0.1834(5) 0.3285(3) 0.0229(16) Uani 1 1 d .
C21 C 1.1052(6) -0.2447(4) 0.1194(3) 0.0212(16) Uani 1 1 d .
C20 C 1.4331(6) -0.8583(4) 0.2251(3) 0.0222(16) Uani 1 1 d .
C19 C 1.0617(6) -0.1648(4) 0.1601(3) 0.0219(16) Uani 1 1 d .
H19A H 1.0794 -0.1687 0.2043 0.026 Uiso 1 1 calc R
C18 C 0.5653(7) 0.3288(5) 0.3615(3) 0.0301(18) Uani 1 1 d .
H18A H 0.5499 0.3394 0.3171 0.036 Uiso 1 1 calc R
C17 C 0.6530(6) 0.2506(4) 0.3795(3) 0.0211(16) Uani 1 1 d .
C16 C 0.9512(6) 0.0045(5) 0.1774(4) 0.0262(17) Uani 1 1 d .
C15 C 1.6029(6) -0.3929(4) 0.0790(3) 0.0240(17) Uani 1 1 d .
H15A H 1.5546 -0.4352 0.0662 0.029 Uiso 1 1 calc R
C14 C 0.8954(6) -0.4674(4) 0.2759(3) 0.0223(16) Uani 1 1 d .
C13 C 1.5923(6) -0.3696(4) 0.1451(3) 0.0237(16) Uani 1 1 d .
C12 C 1.0762(6) -0.2366(4) 0.0533(3) 0.0260(17) Uani 1 1 d .
H12A H 1.1029 -0.2890 0.0262 0.031 Uiso 1 1 calc R
C11 C 1.1785(6) -0.3365(5) 0.1459(3) 0.0243(16) Uani 1 1 d .
C10 C 1.6657(7) -0.3066(5) 0.1644(4) 0.036(2) Uani 1 1 d .
H10A H 1.6604 -0.2906 0.2088 0.044 Uiso 1 1 calc R
C43 C 1.3433(6) -0.9110(4) 0.2522(3) 0.0231(16) Uani 1 1 d .
H43A H 1.2614 -0.8797 0.2645 0.028 Uiso 1 1 calc R
C41 C 1.1136(6) -0.6646(4) 0.3574(3) 0.0261(17) Uani 1 1 d .
H41A H 1.1349 -0.6744 0.3121 0.031 Uiso 1 1 calc R
C40 C 1.6822(7) -0.3558(5) 0.0320(3) 0.0263(17) Uani 1 1 d .
C39 C 0.8783(6) -0.3111(4) 0.3223(3) 0.0238(16) Uani 1 1 d .
C38 C 0.6798(6) 0.2373(5) 0.4455(3) 0.0240(16) Uani 1 1 d .
H38A H 0.7399 0.1853 0.4580 0.029 Uiso 1 1 calc R
C34 C 1.1472(6) -0.5873(4) 0.3864(3) 0.0242(17) Uani 1 1 d .
C33 C 0.9462(6) -0.3854(4) 0.2839(3) 0.0262(17) Uani 1 1 d .
H33A H 1.0259 -0.3807 0.2633 0.031 Uiso 1 1 calc R
C32 C 0.9356(8) -0.2250(5) 0.3310(4) 0.0315(19) Uani 1 1 d .
C31 C 1.1227(7) -0.5772(5) 0.4537(3) 0.037(2) Uani 1 1 d .
H31A H 1.1497 -0.5281 0.4737 0.044 Uiso 1 1 calc R
C65 C 1.0487(6) -0.7266(4) 0.3957(3) 0.0249(17) Uani 1 1 d .
C63 C 1.0095(7) -0.1536(5) 0.0276(3) 0.0292(18) Uani 1 1 d .
H63A H 0.9925 -0.1495 -0.0167 0.035 Uiso 1 1 calc R
C61 C 1.2105(7) -0.5161(5) 0.3444(4) 0.0287(18) Uani 1 1 d .
C60 C 0.7780(7) -0.4741(5) 0.3078(4) 0.039(2) Uani 1 1 d .
H60A H 0.7451 -0.5294 0.3041 0.047 Uiso 1 1 calc R
C59 C 0.9667(6) -0.0747(5) 0.0679(3) 0.0267(17) Uani 1 1 d .
H59A H 0.9209 -0.0184 0.0504 0.032 Uiso 1 1 calc R
C58 C 0.4995(7) 0.3920(5) 0.4085(4) 0.041(2) Uani 1 1 d .
H58A H 0.4388 0.4436 0.3959 0.049 Uiso 1 1 calc R
C57 C 1.0204(7) -0.7126(5) 0.4638(3) 0.035(2) Uani 1 1 d .
H57A H 0.9757 -0.7534 0.4899 0.042 Uiso 1 1 calc R
C56 C 1.5570(7) -0.9046(5) 0.2118(4) 0.039(2) Uani 1 1 d .
H56A H 1.6184 -0.8692 0.1954 0.047 Uiso 1 1 calc R
C55 C 0.7594(7) -0.3187(5) 0.3522(4) 0.042(2) Uani 1 1 d .
H55A H 0.7130 -0.2684 0.3771 0.051 Uiso 1 1 calc R
C80 C 1.7549(7) -0.2921(6) 0.0510(4) 0.042(2) Uani 1 1 d .
H80A H 1.8090 -0.2660 0.0194 0.050 Uiso 1 1 calc R
O49 O 1.2434(7) 0.0703(6) 0.0605(4) 0.091(2) Uani 1 1 d .
C77 C 1.0581(8) -0.6393(5) 0.4923(4) 0.046(2) Uani 1 1 d .
H77A H 1.0402 -0.6309 0.5379 0.055 Uiso 1 1 calc R
C76 C 1.7460(7) -0.2681(5) 0.1172(4) 0.045(2) Uani 1 1 d .
H76A H 1.7944 -0.2259 0.1299 0.054 Uiso 1 1 calc R
C75 C 1.5901(7) -1.0025(5) 0.2226(4) 0.051(2) Uani 1 1 d .
H75A H 1.6736 -1.0330 0.2141 0.061 Uiso 1 1 calc R
N1 N 0.6740(7) -0.0789(6) 0.5295(5) 0.070(2) Uani 1 1 d .
C73 C 0.7082(7) -0.3994(5) 0.3457(4) 0.047(2) Uani 1 1 d .
H73A H 0.6285 -0.4038 0.3662 0.056 Uiso 1 1 calc R
N2 N 1.3545(8) -0.0771(6) 0.0397(5) 0.079(3) Uani 1 1 d .
C71 C 0.7674(10) -0.0817(8) 0.4887(5) 0.075(3) Uani 1 1 d .
C70 C 1.2882(10) -0.0066(8) 0.0811(7) 0.092(4) Uani 1 1 d .
H70A H 1.2788 -0.0203 0.1267 0.110 Uiso 1 1 calc R
O51 O 0.6554(5) 0.3659(4) 0.0239(3) 0.0521(15) Uani 1 1 d .
H51B H 0.6315 0.4301 0.0192 0.063 Uiso 1 1 d R
O50 O 0.9515(10) 0.5092(7) 0.0643(5) 0.178(5) Uani 1 1 d .
H50B H 0.9353 0.5670 0.0830 0.214 Uiso 1 1 d R
C88 C 0.6276(11) -0.1534(9) 0.5683(6) 0.113(5) Uani 1 1 d .
H88A H 0.6619 -0.2140 0.5486 0.170 Uiso 1 1 calc R
H88B H 0.5373 -0.1421 0.5700 0.170 Uiso 1 1 calc R
H88C H 0.6523 -0.1545 0.6126 0.170 Uiso 1 1 calc R
C87 C 0.6186(12) 0.0182(9) 0.5602(6) 0.118(5) Uani 1 1 d .
H87A H 0.6507 0.0684 0.5339 0.177 Uiso 1 1 calc R
H87B H 0.6420 0.0175 0.6047 0.177 Uiso 1 1 calc R
H87C H 0.5283 0.0295 0.5613 0.177 Uiso 1 1 calc R
C86 C 1.4093(11) -0.1695(9) 0.0723(7) 0.127(5) Uani 1 1 d .
H86A H 1.3917 -0.1655 0.1197 0.191 Uiso 1 1 calc R
H86B H 1.4989 -0.1827 0.0608 0.191 Uiso 1 1 calc R
H86C H 1.3729 -0.2202 0.0573 0.191 Uiso 1 1 calc R
C85 C 1.3688(12) -0.0667(12) -0.0299(7) 0.150(7) Uani 1 1 d .
H85A H 1.3294 -0.0031 -0.0433 0.225 Uiso 1 1 calc R
H85B H 1.3300 -0.1131 -0.0487 0.225 Uiso 1 1 calc R
H85C H 1.4570 -0.0769 -0.0453 0.225 Uiso 1 1 calc R
C64A C 1.0133(6) -0.8112(5) 0.3660(4) 0.0247(17) Uani 1 1 d .
O12A O 0.9937(5) -0.8798(3) 0.4076(2) 0.0335(13) Uani 1 1 d .
O9A O 1.0043(4) -0.8141(3) 0.3044(2) 0.0323(12) Uani 1 1 d .
C36A C 1.6916(7) -0.3833(5) -0.0397(3) 0.0257(17) Uani 1 1 d .
O7A O 1.6058(4) -0.4215(3) -0.0591(2) 0.0298(12) Uani 1 1 d .
O5A O 1.7845(5) -0.3704(4) -0.0793(2) 0.0411(14) Uani 1 1 d .
C35A C 1.3749(7) -1.0103(5) 0.2612(3) 0.0264(17) Uani 1 1 d .
C1A C 1.2734(7) -1.0669(5) 0.2855(3) 0.0245(17) Uani 1 1 d .
C78A C 1.4981(7) -1.0555(5) 0.2464(4) 0.043(2) Uani 1 1 d .
H78A H 1.5199 -1.1219 0.2523 0.052 Uiso 1 1 calc R
O4A O 1.1721(5) -1.0250(3) 0.3128(3) 0.0364(13) Uani 1 1 d .
O21A O 1.3002(5) -1.1558(3) 0.2759(3) 0.0421(14) Uani 1 1 d .
C62A C 0.5249(7) 0.3777(5) 0.4734(4) 0.0370(19) Uani 1 1 d .
H62A H 0.4798 0.4196 0.5050 0.044 Uiso 1 1 calc R
C42A C 0.6160(6) 0.3026(5) 0.4935(3) 0.0248(17) Uani 1 1 d .
C37A C 0.6490(7) 0.2949(5) 0.5640(3) 0.0259(17) Uani 1 1 d .
O8A O 0.5842(5) 0.3483(4) 0.6067(2) 0.0423(14) Uani 1 1 d .
O1A O 0.7454(5) 0.2366(3) 0.5806(2) 0.0359(13) Uani 1 1 d .

loop_
_atom_site_aniso_label
_atom_site_aniso_U_11
_atom_site_aniso_U_22
_atom_site_aniso_U_33
_atom_site_aniso_U_23
_atom_site_aniso_U_13
_atom_site_aniso_U_12
Eu1 0.0269(2) 0.01467(18) 0.0231(2) -0.00710(14) -0.00238(16) -0.00693(15)
Eu2 0.0329(2) 0.01448(18) 0.0247(2) -0.00554(15) -0.00617(17) -0.00433(16)
Eu3 0.0278(2) 0.01205(17) 0.0190(2) -0.00410(14) 0.00019(16) -0.00654(15)
Eu4 0.0244(2) 0.01402(18) 0.0197(2) -0.00222(14) -0.00122(16) -0.00646(15)
O20 0.019(3) 0.031(3) 0.046(3) -0.017(2) 0.007(3) -0.004(2)
O19 0.032(3) 0.018(3) 0.053(4) 0.003(2) -0.006(3) -0.010(2)
O18 0.034(3) 0.032(3) 0.032(3) -0.008(2) -0.005(2) -0.017(2)
O17 0.029(3) 0.031(3) 0.023(3) 0.002(2) -0.007(2) 0.001(2)
O16 0.033(3) 0.040(3) 0.051(4) -0.019(3) -0.002(3) -0.013(3)
O15 0.034(3) 0.027(3) 0.028(3) -0.003(2) -0.001(2) 0.000(2)
O14 0.027(3) 0.043(3) 0.029(3) -0.018(2) 0.008(2) -0.011(2)
O13 0.045(3) 0.021(3) 0.033(3) -0.006(2) -0.009(2) 0.007(2)
O11 0.030(3) 0.027(3) 0.034(3) -0.009(2) 0.002(2) -0.014(2)
O10 0.032(3) 0.040(3) 0.019(3) 0.002(2) -0.002(2) -0.011(2)
O6 0.032(3) 0.019(3) 0.055(4) 0.005(2) -0.005(3) -0.013(2)
O3 0.048(4) 0.045(3) 0.035(3) -0.004(2) -0.006(3) -0.020(3)
O2 0.053(4) 0.011(3) 0.052(4) -0.014(2) -0.004(3) -0.005(2)
O29 0.057(4) 0.016(3) 0.035(3) -0.006(2) -0.014(3) 0.001(2)
O28 0.026(3) 0.049(3) 0.039(3) 0.012(3) 0.000(2) -0.006(3)
O27 0.060(4) 0.019(3) 0.049(4) -0.014(2) 0.001(3) -0.021(3)
O26 0.056(4) 0.068(4) 0.026(3) 0.005(3) -0.004(3) -0.036(3)
O25 0.036(4) 0.025(3) 0.107(5) -0.032(3) 0.000(3) -0.010(3)
O24 0.077(4) 0.025(3) 0.046(4) 0.010(3) -0.004(3) -0.030(3)
O23 0.050(4) 0.042(3) 0.043(4) 0.009(3) 0.005(3) -0.012(3)
O22 0.065(4) 0.053(4) 0.022(3) -0.022(3) -0.010(3) 0.011(3)
C4 0.027(5) 0.022(4) 0.019(4) -0.001(3) -0.007(3) -0.005(3)
C3 0.026(4) 0.026(4) 0.027(4) -0.006(3) -0.008(3) -0.006(3)
C2 0.029(5) 0.017(4) 0.034(5) -0.008(3) -0.012(4) -0.004(3)
C23 0.028(4) 0.016(3) 0.020(4) -0.009(3) 0.002(3) -0.003(3)
C22 0.018(4) 0.030(4) 0.023(5) -0.005(3) -0.002(3) -0.010(3)
C21 0.026(4) 0.016(3) 0.022(4) -0.001(3) -0.002(3) -0.005(3)
C20 0.024(4) 0.017(3) 0.028(4) -0.006(3) -0.004(3) -0.008(3)
C19 0.027(4) 0.022(4) 0.018(4) -0.005(3) -0.005(3) -0.006(3)
C18 0.034(5) 0.035(4) 0.021(4) -0.001(3) -0.008(4) -0.004(4)
C17 0.025(4) 0.019(4) 0.020(4) 0.003(3) -0.003(3) -0.008(3)
C16 0.020(4) 0.023(4) 0.036(5) -0.016(3) -0.005(3) -0.001(3)
C15 0.030(4) 0.024(4) 0.021(4) -0.014(3) 0.002(3) -0.009(3)
C14 0.027(4) 0.017(4) 0.024(4) -0.011(3) 0.001(3) -0.006(3)
C13 0.020(4) 0.021(4) 0.031(5) -0.005(3) 0.000(3) -0.006(3)
C12 0.042(5) 0.015(4) 0.023(4) -0.011(3) -0.006(3) -0.005(3)
C11 0.026(4) 0.022(4) 0.027(4) -0.001(3) -0.005(3) -0.009(3)
C10 0.047(5) 0.046(5) 0.023(4) -0.011(4) 0.003(4) -0.024(4)
C43 0.025(4) 0.022(4) 0.022(4) -0.003(3) 0.002(3) -0.003(3)
C41 0.028(4) 0.024(4) 0.027(4) -0.007(3) -0.005(3) -0.007(3)
C40 0.032(5) 0.027(4) 0.022(4) -0.009(3) 0.002(3) -0.011(3)
C39 0.021(4) 0.017(4) 0.033(4) -0.013(3) 0.000(3) -0.001(3)
C38 0.025(4) 0.020(4) 0.025(4) 0.001(3) -0.001(3) -0.002(3)
C34 0.039(5) 0.021(4) 0.017(4) 0.003(3) -0.002(3) -0.019(3)
C33 0.024(4) 0.025(4) 0.033(5) -0.005(3) -0.006(3) -0.010(3)
C32 0.046(6) 0.017(4) 0.036(5) -0.012(3) -0.010(4) -0.008(4)
C31 0.072(6) 0.025(4) 0.022(5) -0.006(3) -0.001(4) -0.032(4)
C65 0.034(5) 0.011(3) 0.031(5) 0.003(3) -0.003(4) -0.011(3)
C63 0.040(5) 0.020(4) 0.027(4) -0.006(3) -0.007(4) 0.000(3)
C61 0.037(5) 0.029(4) 0.026(5) 0.004(3) -0.013(4) -0.017(4)
C60 0.034(5) 0.035(5) 0.053(6) -0.016(4) 0.005(4) -0.018(4)
C59 0.041(5) 0.017(4) 0.021(4) -0.002(3) -0.008(3) 0.000(3)
C58 0.045(5) 0.032(4) 0.041(5) -0.003(4) -0.020(4) 0.011(4)
C57 0.063(6) 0.024(4) 0.020(4) -0.003(3) 0.012(4) -0.024(4)
C56 0.039(5) 0.026(4) 0.058(6) 0.001(4) -0.003(4) -0.020(4)
C55 0.032(5) 0.032(4) 0.063(6) -0.025(4) 0.008(4) -0.005(4)
C80 0.040(5) 0.057(5) 0.036(5) -0.011(4) 0.011(4) -0.034(4)
O49 0.087(6) 0.083(6) 0.095(6) -0.025(5) -0.010(5) 0.010(5)
C77 0.086(7) 0.042(5) 0.015(4) -0.002(4) 0.008(4) -0.034(5)
C76 0.054(6) 0.052(5) 0.039(5) -0.021(4) 0.007(4) -0.040(5)
C75 0.027(5) 0.026(4) 0.095(7) 0.003(4) 0.002(5) 0.000(4)
N1 0.045(5) 0.058(5) 0.098(7) 0.029(5) 0.016(5) -0.010(4)
C73 0.037(5) 0.046(5) 0.063(6) -0.031(4) 0.012(4) -0.021(4)
N2 0.060(6) 0.061(6) 0.119(9) -0.038(6) -0.022(6) 0.004(5)
C71 0.053(7) 0.089(8) 0.080(9) 0.033(7) 0.007(6) -0.019(6)
C70 0.068(9) 0.062(8) 0.152(13) 0.004(8) -0.049(8) -0.009(7)
O51 0.056(4) 0.050(4) 0.043(4) 0.013(3) -0.013(3) 0.009(3)
O50 0.201(11) 0.104(8) 0.218(12) 0.033(8) -0.050(9) 0.006(8)
C88 0.116(11) 0.133(11) 0.107(10) 0.055(9) -0.019(8) -0.078(9)
C87 0.116(12) 0.141(13) 0.105(11) -0.028(9) -0.002(9) -0.043(10)
C86 0.090(10) 0.084(10) 0.209(16) -0.015(10) -0.044(10) 0.000(8)
C85 0.102(12) 0.26(2) 0.091(12) -0.056(12) 0.016(9) -0.031(12)
C64A 0.014(4) 0.021(4) 0.040(5) -0.008(3) -0.001(3) -0.003(3)
O12A 0.053(4) 0.016(3) 0.037(3) 0.001(2) -0.010(3) -0.017(2)
O9A 0.032(3) 0.032(3) 0.036(3) -0.014(2) -0.010(2) -0.005(2)
C36A 0.033(5) 0.018(4) 0.027(4) -0.005(3) 0.000(4) -0.005(3)
O7A 0.030(3) 0.041(3) 0.021(3) -0.012(2) 0.009(2) -0.014(2)
O5A 0.048(4) 0.054(4) 0.028(3) -0.012(3) 0.007(3) -0.030(3)
C35A 0.033(5) 0.019(4) 0.029(4) 0.004(3) -0.006(4) -0.010(3)
C1A 0.033(5) 0.021(4) 0.019(4) 0.000(3) 0.002(4) -0.007(3)
C78A 0.039(5) 0.019(4) 0.070(6) 0.001(4) -0.004(5) -0.002(4)
O4A 0.027(3) 0.027(3) 0.053(4) -0.002(2) 0.011(3) -0.008(2)
O21A 0.054(4) 0.015(3) 0.058(4) -0.004(2) 0.011(3) -0.014(3)
C62A 0.036(5) 0.033(4) 0.040(5) -0.014(4) -0.002(4) 0.001(4)
C42A 0.026(4) 0.024(4) 0.025(4) -0.003(3) -0.004(3) -0.005(3)
C37A 0.028(5) 0.028(4) 0.023(4) -0.006(3) 0.000(4) -0.009(4)
O8A 0.035(3) 0.059(4) 0.027(3) -0.017(3) -0.005(3) 0.011(3)
O1A 0.040(3) 0.035(3) 0.029(3) -0.016(2) -0.012(3) 0.012(3)

loop_
_atom_type_symbol
_atom_type_description
_atom_type_scat_dispersion_real
_atom_type_scat_dispersion_imag
_atom_type_scat_source
C C 0.0033 0.0016 'International Tables Vol C Tables 4.2.6.8 and 6.1.1.4'
H H 0.0000 0.0000 'International Tables Vol C Tables 4.2.6.8 and 6.1.1.4'
N N 0.0061 0.0033 'International Tables Vol C Tables 4.2.6.8 and 6.1.1.4'
O O 0.0106 0.0060 'International Tables Vol C Tables 4.2.6.8 and 6.1.1.4'
Eu Eu -0.1578 3.6682 'International Tables Vol C Tables 4.2.6.8 and 6.1.1.4'

loop_
_geom_angle_atom_site_label_1
_geom_angle_atom_site_label_2
_geom_angle_atom_site_label_3
_geom_angle
_geom_angle_site_symmetry_1
_geom_angle_site_symmetry_3
O27 Eu1 O10 93.24(17) 1_565 .
O27 Eu1 O2 173.25(17) 1_565 .
O10 Eu1 O2 91.91(17) . .
O27 Eu1 O16 100.19(17) 1_565 .
O10 Eu1 O16 149.75(17) . .
O2 Eu1 O16 77.31(16) . .
O27 Eu1 O28 92.31(18) 1_565 .
O10 Eu1 O28 70.71(16) . .
O2 Eu1 O28 85.27(17) . .
O16 Eu1 O28 134.86(17) . .
O27 Eu1 O9A 79.81(17) 1_565 1_565
O10 Eu1 O9A 77.54(16) . 1_565
O2 Eu1 O9A 105.60(16) . 1_565
O16 Eu1 O9A 78.34(16) . 1_565
O28 Eu1 O9A 146.79(16) . 1_565
O27 Eu1 O3 77.30(17) 1_565 .
O10 Eu1 O3 139.86(17) . .
O2 Eu1 O3 95.95(17) . .
O16 Eu1 O3 70.04(17) . .
O28 Eu1 O3 70.83(16) . .
O9A Eu1 O3 136.48(15) 1_565 .
O27 Eu1 C16 164.87(18) 1_565 .
O10 Eu1 C16 87.77(17) . .
O2 Eu1 C16 19.92(17) . .
O16 Eu1 C16 72.44(16) . .
O28 Eu1 C16 102.25(17) . .
O9A Eu1 C16 85.68(17) 1_565 .
O3 Eu1 C16 111.23(18) . .
O22 Eu2 O15 82.77(17) . .
O22 Eu2 O12A 119.99(18) . 1_565
O15 Eu2 O12A 77.60(16) . 1_565
O22 Eu2 O25 83.7(2) . .
O15 Eu2 O25 94.28(17) . .
O12A Eu2 O25 153.00(18) 1_565 .
O22 Eu2 O4A 75.78(19) . 1_565
O15 Eu2 O4A 138.06(16) . 1_565
O12A Eu2 O4A 82.57(16) 1_565 1_565
O25 Eu2 O4A 118.17(17) . 1_565
O22 Eu2 O13 143.30(17) . .
O15 Eu2 O13 133.89(15) . .
O12A Eu2 O13 77.69(15) 1_565 .
O25 Eu2 O13 90.56(18) . .
O4A Eu2 O13 75.23(17) 1_565 .
O22 Eu2 O23 142.52(19) . .
O15 Eu2 O23 69.30(17) . .
O12A Eu2 O23 78.75(17) 1_565 .
O25 Eu2 O23 74.30(18) . .
O4A Eu2 O23 141.50(18) 1_565 .
O13 Eu2 O23 68.07(17) . .
O22 Eu2 O9A 73.28(16) . 1_565
O15 Eu2 O9A 68.47(14) . 1_565
O12A Eu2 O9A 46.73(14) 1_565 1_565
O25 Eu2 O9A 152.51(17) . 1_565
O4A Eu2 O9A 70.98(14) 1_565 1_565
O13 Eu2 O9A 116.88(14) . 1_565
O23 Eu2 O9A 115.90(15) . 1_565
O22 Eu2 C64A 97.1(2) . 1_565
O15 Eu2 C64A 72.40(16) . 1_565
O12A Eu2 C64A 22.92(17) 1_565 1_565
O25 Eu2 C64A 166.37(17) . 1_565
O4A Eu2 C64A 75.00(16) 1_565 1_565
O13 Eu2 C64A 96.67(17) . 1_565
O23 Eu2 C64A 97.67(18) . 1_565
O9A Eu2 C64A 23.83(14) 1_565 1_565
O22 Eu2 C32 80.71(19) . .
O15 Eu2 C32 114.69(19) . .
O12A Eu2 C32 158.08(17) 1_565 .
O25 Eu2 C32 21.45(19) . .
O4A Eu2 C32 97.02(19) 1_565 .
O13 Eu2 C32 81.01(17) . .
O23 Eu2 C32 88.57(19) . .
O9A Eu2 C32 153.28(16) 1_565 .
C64A Eu2 C32 172.0(2) 1_565 .
O22 Eu2 O18 80.11(15) . .
O15 Eu2 O18 136.86(14) . .
O12A Eu2 O18 144.51(14) 1_565 .
O25 Eu2 O18 44.77(15) . .
O4A Eu2 O18 74.22(14) 1_565 .
O13 Eu2 O18 70.72(13) . .
O23 Eu2 O18 103.25(15) . .
O9A Eu2 O18 140.24(12) 1_565 .
C64A Eu2 O18 148.82(15) 1_565 .
C32 Eu2 O18 23.34(15) . .
O21A Eu3 O14 87.25(17) 1_565 .
O21A Eu3 O24 162.05(18) 1_565 .
O14 Eu3 O24 109.31(18) . .
O21A Eu3 O17 93.77(17) 1_565 .
O14 Eu3 O17 76.84(16) . .
O24 Eu3 O17 96.69(17) . .
O21A Eu3 O18 82.99(17) 1_565 .
O14 Eu3 O18 155.51(16) . .
O24 Eu3 O18 84.18(18) . .
O17 Eu3 O18 81.43(15) . .
O21A Eu3 O8A 101.48(19) 1_565 2_756
O14 Eu3 O8A 76.30(17) . 2_756
O24 Eu3 O8A 76.74(19) . 2_756
O17 Eu3 O8A 148.28(16) . 2_756
O18 Eu3 O8A 127.65(16) . 2_756
O21A Eu3 O1A 80.67(17) 1_565 2_756
O14 Eu3 O1A 122.80(16) . 2_756
O24 Eu3 O1A 84.36(17) . 2_756
O17 Eu3 O1A 158.90(15) . 2_756
O18 Eu3 O1A 77.71(15) . 2_756
O8A Eu3 O1A 52.48(15) 2_756 2_756
O21A Eu3 C37A 93.19(19) 1_565 2_756
O14 Eu3 C37A 100.45(19) . 2_756
O24 Eu3 C37A 77.39(18) . 2_756
O17 Eu3 C37A 172.40(18) . 2_756
O18 Eu3 C37A 102.48(18) . 2_756
O8A Eu3 C37A 26.03(17) 2_756 2_756
O1A Eu3 C37A 26.60(16) 2_756 2_756
O21A Eu3 C61 174.58(18) 1_565 .
O14 Eu3 C61 93.99(19) . .
O24 Eu3 C61 19.50(19) . .
O17 Eu3 C61 81.40(17) . .
O18 Eu3 C61 93.81(17) . .
O8A Eu3 C61 83.94(18) 2_756 .
O1A Eu3 C61 102.97(18) 2_756 .
C37A Eu3 C61 91.77(18) 2_756 .
O11 Eu4 O26 82.78(16) . .
O11 Eu4 O20 142.04(15) . .
O26 Eu4 O20 76.57(17) . .
O11 Eu4 O19 126.76(16) . .
O26 Eu4 O19 81.04(17) . .
O20 Eu4 O19 81.17(16) . .
O11 Eu4 O29 83.82(16) . .
O26 Eu4 O29 114.51(18) . .
O20 Eu4 O29 76.49(17) . .
O19 Eu4 O29 148.37(16) . .
O11 Eu4 O7A 79.52(15) . 2_845
O26 Eu4 O7A 158.93(17) . 2_845
O20 Eu4 O7A 124.50(16) . 2_845
O19 Eu4 O7A 100.54(16) . 2_845
O29 Eu4 O7A 74.92(15) . 2_845
O11 Eu4 O5A 131.13(16) . 2_845
O26 Eu4 O5A 145.44(17) . 2_845
O20 Eu4 O5A 77.36(16) . 2_845
O19 Eu4 O5A 72.86(16) . 2_845
O29 Eu4 O5A 80.55(16) . 2_845
O7A Eu4 O5A 51.75(15) 2_845 2_845
O11 Eu4 O6 77.37(15) . .
O26 Eu4 O6 86.51(18) . .
O20 Eu4 O6 131.69(15) . .
O19 Eu4 O6 51.36(15) . .
O29 Eu4 O6 149.80(16) . .
O7A Eu4 O6 78.55(16) 2_845 .
O5A Eu4 O6 94.23(16) 2_845 .
O11 Eu4 C36A 105.45(18) . 2_845
O26 Eu4 C36A 167.66(18) . 2_845
O20 Eu4 C36A 100.88(18) . 2_845
O19 Eu4 C36A 86.65(17) . 2_845
O29 Eu4 C36A 76.04(16) . 2_845
O7A Eu4 C36A 26.01(16) 2_845 2_845
O5A Eu4 C36A 25.74(16) 2_845 2_845
O6 Eu4 C36A 86.39(17) . 2_845
O11 Eu4 C4 102.37(18) . .
O26 Eu4 C4 83.06(19) . .
O20 Eu4 C4 106.27(18) . .
O19 Eu4 C4 25.46(15) . .
O29 Eu4 C4 162.15(16) . .
O7A Eu4 C4 89.61(17) 2_845 .
O5A Eu4 C4 82.88(17) 2_845 .
O6 Eu4 C4 25.89(16) . .
C36A Eu4 C4 86.15(18) 2_845 .
O11 Eu4 O17 67.21(14) . .
O26 Eu4 O17 71.02(16) . .
O20 Eu4 O17 76.02(13) . .
O19 Eu4 O17 147.20(15) . .
O29 Eu4 O17 44.90(13) . .
O7A Eu4 O17 111.74(14) 2_845 .
O5A Eu4 O17 123.29(15) 2_845 .
O6 Eu4 O17 139.72(13) . .
C36A Eu4 O17 120.42(15) 2_845 .
C4 Eu4 O17 152.85(15) . .
O11 Eu4 C11 76.58(16) . .
O26 Eu4 C11 93.24(19) . .
O20 Eu4 C11 73.21(17) . .
O19 Eu4 C11 154.38(17) . .
O29 Eu4 C11 21.58(15) . .
O7A Eu4 C11 93.69(17) 2_845 .
O5A Eu4 C11 100.52(17) 2_845 .
O6 Eu4 C11 153.77(15) . .
C36A Eu4 C11 97.58(18) 2_845 .
C4 Eu4 C11 176.27(17) . .
O17 Eu4 C11 23.48(13) . .
C2 O20 Eu4 159.0(5) . .
C4 O19 Eu4 98.2(4) . .
C32 O18 Eu3 156.8(4) . .
C32 O18 Eu2 77.4(4) . .
Eu3 O18 Eu2 125.56(16) . .
C11 O17 Eu3 166.8(4) . .
C11 O17 Eu4 80.9(4) . .
Eu3 O17 Eu4 111.47(15) . .
C22 O15 Eu2 141.9(4) . .
C3 O14 Eu3 136.0(4) . .
C3 O11 Eu4 146.8(5) . .
C22 O10 Eu1 133.2(4) . .
C4 O6 Eu4 91.2(4) . .
C16 O2 Eu1 121.0(4) . .
C11 O29 Eu4 111.7(4) . .
C2 O27 Eu1 154.6(5) . 1_545
C61 O26 Eu4 155.0(5) . .
C32 O25 Eu2 114.9(5) . .
C61 O24 Eu3 122.3(5) . .
C71 O23 Eu2 134.0(7) . .
C16 O22 Eu2 174.9(5) . .
O19 C4 O6 119.3(6) . .
O19 C4 C20 118.3(6) . .
O6 C4 C20 122.3(6) . .
O19 C4 Eu4 56.3(3) . .
O6 C4 Eu4 62.9(3) . .
C20 C4 Eu4 173.9(5) . .
O11 C3 O14 124.4(6) . .
O11 C3 C13 117.1(6) . .
O14 C3 C13 118.5(6) . .
O20 C2 O27 124.6(6) . .
O20 C2 C14 119.8(6) . .
O27 C2 C14 115.7(6) . .
C19 C23 C59 119.7(6) . .
C19 C23 C16 119.9(6) . .
C59 C23 C16 120.4(6) . .
O15 C22 O10 124.4(6) . .
O15 C22 C17 118.9(6) . .
O10 C22 C17 116.7(6) . .
C12 C21 C19 118.3(6) . .
C12 C21 C11 120.1(6) . .
C19 C21 C11 121.5(6) . .
C56 C20 C43 119.3(6) . .
C56 C20 C4 122.0(6) . .
C43 C20 C4 118.7(6) . .
C23 C19 C21 120.4(6) . .
C17 C18 C58 121.2(7) . .
C18 C17 C38 119.3(6) . .
C18 C17 C22 120.9(6) . .
C38 C17 C22 119.7(6) . .
O22 C16 O2 123.1(6) . .
O22 C16 C23 119.4(6) . .
O2 C16 C23 117.5(6) . .
O22 C16 Eu1 86.6(4) . .
O2 C16 Eu1 39.0(3) . .
C23 C16 Eu1 150.6(5) . .
C40 C15 C13 121.9(6) . .
C60 C14 C33 119.0(6) . .
C60 C14 C2 122.0(6) . .
C33 C14 C2 119.0(6) . .
C15 C13 C10 119.0(6) . .
C15 C13 C3 119.8(6) . .
C10 C13 C3 121.1(6) . .
C63 C12 C21 121.5(6) . .
O29 C11 O17 121.7(6) . .
O29 C11 C21 119.6(6) . .
O17 C11 C21 118.7(6) . .
O29 C11 Eu4 46.7(3) . .
O17 C11 Eu4 75.6(4) . .
C21 C11 Eu4 163.8(4) . .
C76 C10 C13 119.6(6) . .
C20 C43 C35A 120.4(6) . .
C65 C41 C34 120.0(6) . .
C15 C40 C80 119.2(6) . .
C15 C40 C36A 120.4(6) . .
C80 C40 C36A 120.5(6) . .
C55 C39 C33 119.2(6) . .
C55 C39 C32 121.4(6) . .
C33 C39 C32 119.3(6) . .
C17 C38 C42A 120.1(6) . .
C31 C34 C41 119.5(6) . .
C31 C34 C61 120.1(6) . .
C41 C34 C61 120.4(6) . .
C39 C33 C14 120.3(6) . .
O25 C32 O18 122.8(6) . .
O25 C32 C39 116.4(7) . .
O18 C32 C39 120.8(6) . .
O25 C32 Eu2 43.7(3) . .
O18 C32 Eu2 79.2(4) . .
C39 C32 Eu2 159.8(5) . .
C34 C31 C77 120.5(6) . .
C41 C65 C57 119.3(6) . .
C41 C65 C64A 121.2(6) . .
C57 C65 C64A 119.4(6) . .
C12 C63 C59 120.1(6) . .
O26 C61 O24 123.7(6) . .
O26 C61 C34 120.8(6) . .
O24 C61 C34 115.5(7) . .
O26 C61 Eu3 85.6(4) . .
O24 C61 Eu3 38.2(3) . .
C34 C61 Eu3 153.3(5) . .
C14 C60 C73 121.1(7) . .
C63 C59 C23 119.9(6) . .
C62A C58 C18 119.2(7) . .
C77 C57 C65 120.2(6) . .
C75 C56 C20 120.6(7) . .
C73 C55 C39 121.3(7) . .
C76 C80 C40 119.8(6) . .
C57 C77 C31 120.3(7) . .
C10 C76 C80 120.4(7) . .
C56 C75 C78A 119.7(7) . .
C71 N1 C88 130.7(10) . .
C71 N1 C87 116.9(9) . .
C88 N1 C87 109.7(9) . .
C55 C73 C60 118.9(7) . .
C70 N2 C85 124.0(11) . .
C70 N2 C86 116.7(11) . .
C85 N2 C86 119.3(10) . .
O23 C71 N1 131.8(11) . .
O49 C70 N2 122.2(13) . .
O9A C64A O12A 122.9(6) . .
O9A C64A C65 121.9(6) . .
O12A C64A C65 115.1(6) . .
O9A C64A Eu2 77.1(4) . 1_545
O12A C64A Eu2 45.9(3) . 1_545
C65 C64A Eu2 160.7(5) . 1_545
C64A O12A Eu2 111.1(4) . 1_545
C64A O9A Eu1 156.7(4) . 1_545
C64A O9A Eu2 79.1(4) . 1_545
Eu1 O9A Eu2 109.79(15) 1_545 1_545
O5A C36A O7A 120.2(6) . .
O5A C36A C40 120.4(6) . .
O7A C36A C40 119.3(6) . .
O5A C36A Eu4 60.8(3) . 2_845
O7A C36A Eu4 59.5(3) . 2_845
C40 C36A Eu4 177.2(4) . 2_845
C36A O7A Eu4 94.5(4) . 2_845
C36A O5A Eu4 93.5(4) . 2_845
C78A C35A C43 119.4(6) . .
C78A C35A C1A 121.1(6) . .
C43 C35A C1A 119.4(6) . .
O4A C1A O21A 124.7(6) . .
O4A C1A C35A 119.5(6) . .
O21A C1A C35A 115.8(6) . .
C35A C78A C75 120.4(7) . .
C1A O4A Eu2 153.5(4) . 1_545
C1A O21A Eu3 148.2(5) . 1_545
C58 C62A C42A 121.8(7) . .
C62A C42A C38 118.3(6) . .
C62A C42A C37A 119.9(6) . .
C38 C42A C37A 121.7(6) . .
O8A C37A O1A 119.1(6) . .
O8A C37A C42A 120.3(6) . .
O1A C37A C42A 120.6(6) . .
O8A C37A Eu3 58.5(4) . 2_756
O1A C37A Eu3 61.1(3) . 2_756
C42A C37A Eu3 170.6(5) . 2_756
C37A O8A Eu3 95.5(4) . 2_756
C37A O1A Eu3 92.3(4) . 2_756

loop_
_geom_bond_atom_site_label_1
_geom_bond_atom_site_label_2
_geom_bond_distance
_geom_bond_site_symmetry_2
Eu1 O27 2.267(4) 1_565
Eu1 O10 2.284(5) .
Eu1 O2 2.362(4) .
Eu1 O16 2.370(5) .
Eu1 O28 2.405(5) .
Eu1 O9A 2.455(5) 1_565
Eu1 O3 2.471(5) .
Eu1 C16 3.213(6) .
Eu2 O22 2.294(5) .
Eu2 O15 2.339(5) .
Eu2 O12A 2.365(4) 1_565
Eu2 O25 2.371(5) .
Eu2 O4A 2.380(5) 1_565
Eu2 O13 2.410(4) .
Eu2 O23 2.497(5) .
Eu2 O9A 3.047(5) 1_565
Eu2 C64A 3.069(6) 1_565
Eu2 C32 3.115(6) .
Eu2 O18 3.136(5) .
Eu3 O21A 2.279(4) 1_565
Eu3 O14 2.313(5) .
Eu3 O24 2.326(4) .
Eu3 O17 2.362(4) .
Eu3 O18 2.391(5) .
Eu3 O8A 2.421(5) 2_756
Eu3 O1A 2.476(4) 2_756
Eu3 C37A 2.826(7) 2_756
Eu3 C61 3.178(7) .
Eu4 O11 2.307(4) .
Eu4 O26 2.330(5) .
Eu4 O20 2.331(5) .
Eu4 O19 2.441(4) .
Eu4 O29 2.462(4) .
Eu4 O7A 2.490(4) 2_845
Eu4 O5A 2.520(4) 2_845
Eu4 O6 2.586(5) .
Eu4 C36A 2.882(7) 2_845
Eu4 C4 2.903(7) .
Eu4 O17 3.083(4) .
Eu4 C11 3.142(7) .
O20 C2 1.245(8) .
O19 C4 1.261(7) .
O18 C32 1.265(8) .
O17 C11 1.268(7) .
O15 C22 1.256(8) .
O14 C3 1.286(7) .
O11 C3 1.245(7) .
O10 C22 1.266(7) .
O6 C4 1.268(7) .
O2 C16 1.277(8) .
O29 C11 1.243(7) .
O27 C2 1.266(7) .
O27 Eu1 2.267(4) 1_545
O26 C61 1.246(8) .
O25 C32 1.256(8) .
O24 C61 1.255(8) .
O23 C71 1.216(10) .
O22 C16 1.247(8) .
C4 C20 1.497(9) .
C3 C13 1.498(9) .
C2 C14 1.496(9) .
C23 C19 1.387(8) .
C23 C59 1.400(9) .
C23 C16 1.497(8) .
C22 C17 1.497(9) .
C21 C12 1.398(8) .
C21 C19 1.415(8) .
C21 C11 1.494(9) .
C20 C56 1.384(9) .
C20 C43 1.386(9) .
C18 C17 1.377(9) .
C18 C58 1.386(9) .
C17 C38 1.389(9) .
C15 C40 1.363(9) .
C15 C13 1.382(9) .
C14 C60 1.382(9) .
C14 C33 1.402(8) .
C13 C10 1.400(9) .
C12 C63 1.367(9) .
C10 C76 1.382(10) .
C43 C35A 1.390(8) .
C41 C65 1.381(9) .
C41 C34 1.396(8) .
C40 C80 1.400(9) .
C40 C36A 1.509(9) .
C39 C55 1.385(9) .
C39 C33 1.391(9) .
C39 C32 1.497(9) .
C38 C42A 1.412(9) .
C34 C31 1.368(9) .
C34 C61 1.501(9) .
C31 C77 1.383(9) .
C65 C57 1.395(9) .
C65 C64A 1.501(8) .
C63 C59 1.397(8) .
C60 C73 1.394(10) .
C58 C62A 1.366(10) .
C57 C77 1.363(9) .
C56 C75 1.376(9) .
C55 C73 1.380(9) .
C80 C76 1.387(10) .
O49 C70 1.178(11) .
C75 C78A 1.389(10) .
N1 C71 1.232(11) .
N1 C88 1.416(11) .
N1 C87 1.531(13) .
N2 C70 1.381(14) .
N2 C85 1.401(13) .
N2 C86 1.481(13) .
C64A O9A 1.263(8) .
C64A O12A 1.282(8) .
C64A Eu2 3.069(6) 1_545
O12A Eu2 2.365(4) 1_545
O9A Eu1 2.455(5) 1_545
O9A Eu2 3.047(5) 1_545
C36A O5A 1.254(8) .
C36A O7A 1.268(7) .
C36A Eu4 2.882(7) 2_845
O7A Eu4 2.490(4) 2_845
O5A Eu4 2.520(4) 2_845
C35A C78A 1.378(9) .
C35A C1A 1.507(9) .
C1A O4A 1.235(8) .
C1A O21A 1.260(8) .
O4A Eu2 2.380(5) 1_545
O21A Eu3 2.279(4) 1_545
C62A C42A 1.384(9) .
C42A C37A 1.499(9) .
C37A O8A 1.246(8) .
C37A O1A 1.267(8) .
C37A Eu3 2.826(7) 2_756
O8A Eu3 2.421(5) 2_756
O1A Eu3 2.476(4) 2_756
